data_7002288
loop_
_publ_author_name
'Dalla Favera, Natalia'
'Gu\'en\'ee, Laure'
'Bernardinelli, G\'erald'
'Piguet, Claude'

_publ_section_title
;
 In search for tuneable intramolecular intermetallic interactions in
 polynuclear lanthanide complexes
;
_journal_issue 37
_journal_name_full 'Dalton Transactions'
_journal_page_first 7625
_journal_page_last 7638
_journal_paper_doi 10.1039/b905131g
_journal_year 2009
_chemical_formula_moiety 'C19 H22 N4 O'
_chemical_formula_sum 'C19 H22 N4 O'
_chemical_formula_weight 322.5
_space_group_IT_number 14
_symmetry_cell_setting monoclinic
_symmetry_space_group_name_Hall '-P 2ybc'
_symmetry_space_group_name_H-M 'P 1 21/c 1'
_audit_conform_dict_name cif_core.dic
_audit_conform_dict_version 2.0.1
_audit_creation_date 2008-02-04
_audit_creation_method from_xtal_archive_file_using_CIFIO
_audit_update_record 2008-04-15
_cell_angle_alpha 90.00000
_cell_angle_beta 105.483(9)
_cell_angle_gamma 90.00000
_cell_formula_units_Z 4
_cell_length_a 12.5918(11)
_cell_length_b 11.5723(8)
_cell_length_c 12.3018(8)
_cell_measurement_reflns_used 8000
_cell_measurement_temperature 150
_cell_measurement_theta_max 26.7
_cell_measurement_theta_min 3.1
_cell_volume 1727.5(2)
_computing_cell_refinement 'CELL (Stoe & Cie, 1999)'
_computing_data_collection 'EXPOSE (Stoe & Cie, 1999)'
_computing_data_reduction 'XRED (Stoe & Cie, 1999)'
_computing_molecular_graphics xtal_gx3
_computing_publication_material xtal_CIFIO
_computing_structure_refinement xtal_CRYLSQ
_computing_structure_solution SIR97
_diffrn_detector_area_resol_mean 6
_diffrn_measured_fraction_theta_full 1.0
_diffrn_measured_fraction_theta_max 1.0
_diffrn_measurement_device_type 'Stoe Ipds'
_diffrn_measurement_method \f
_diffrn_radiation_type MoK\a
_diffrn_radiation_wavelength .71073
_diffrn_reflns_av_R_equivalents .077
_diffrn_reflns_limit_h_max 16
_diffrn_reflns_limit_h_min -16
_diffrn_reflns_limit_k_max 14
_diffrn_reflns_limit_k_min -14
_diffrn_reflns_limit_l_max 15
_diffrn_reflns_limit_l_min -15
_diffrn_reflns_number 20488
_diffrn_reflns_theta_full 26.7
_diffrn_reflns_theta_max 26.7
_diffrn_standards_decay_% 0
_exptl_absorpt_coefficient_mu .079
_exptl_absorpt_correction_T_max .9924
_exptl_absorpt_correction_T_min .9824
_exptl_absorpt_correction_type numerical
_exptl_absorpt_process_details 'XRED; Stoe & Cie, 1999'
_exptl_crystal_colour colorless
_exptl_crystal_density_diffrn 1.24
_exptl_crystal_density_method 'not measured'
_exptl_crystal_description prism
_exptl_crystal_F_000 688
_exptl_crystal_size_max .28
_exptl_crystal_size_mid .194
_exptl_crystal_size_min .096
_refine_diff_density_max .345
_refine_diff_density_min -.367
_refine_ls_abs_structure_details none
_refine_ls_extinction_method none
_refine_ls_goodness_of_fit_ref 1.07(2)
_refine_ls_hydrogen_treatment refall
_refine_ls_number_parameters 305
_refine_ls_number_reflns 1971
_refine_ls_R_factor_gt .031
_refine_ls_shift/su_max .0007
_refine_ls_structure_factor_coef F
_refine_ls_weighting_details \w=1/[\s^2^(Fo)+0.0002(Fo^2^)]
_refine_ls_weighting_scheme calc
_refine_ls_wR_factor_ref .028
_reflns_number_gt 1814
_reflns_number_total 3590
_reflns_threshold_expression 'refl observed if Fo > 3.99 \s(Fo)'
_cod_data_source_file b905131g.txt
_cod_data_source_block L4b
_cod_original_sg_symbol_H-M 'P 21/c'
_cod_database_code 7002288

loop_
_symmetry_equiv_pos_as_xyz
+x,+y,+z
-x,1/2+y,1/2-z
-x,-y,-z
+x,1/2-y,1/2+z

loop_
_atom_site_label
_atom_site_fract_x
_atom_site_fract_y
_atom_site_fract_z
_atom_site_U_iso_or_equiv
_atom_site_occupancy
_atom_site_adp_type
O1 -.01839(10) .71013(10) .30493(12) .0299(7) 1.00000 Uani
N1 .25717(12) .75729(12) .42944(13) .0210(8) 1.00000 Uani
N2 .10328(12) .56202(12) .35323(13) .0223(8) 1.00000 Uani
N3 .52535(12) .85151(12) .58158(12) .0220(8) 1.00000 Uani
N4 .47695(12) .79903(12) .39773(13) .0218(8) 1.00000 Uani
C1 .32614(14) .83519(14) .49392(15) .0197(9) 1.00000 Uani
C2 .29290(15) .91247(15) .56520(16) .0233(10) 1.00000 Uani
C3 .18390(15) .91074(15) .56891(17) .0253(10) 1.00000 Uani
C4 .11152(16) .83307(15) .50142(16) .0241(10) 1.00000 Uani
C5 .15173(14) .75692(14) .43433(15) .0198(9) 1.00000 Uani
C6 .07291(14) .67327(14) .35915(15) .0208(9) 1.00000 Uani
C7 .20029(16) .50756(16) .43030(18) .0272(10) 1.00000 Uani
C8 .29209(18) .48089(19) .3759(3) .0379(12) 1.00000 Uani
C9 .02305(16) .48307(17) .28047(18) .0284(10) 1.00000 Uani
C10 -.0630(2) .4410(2) .3378(3) .0397(12) 1.00000 Uani
C11 .44286(14) .83097(14) .49051(15) .0198(9) 1.00000 Uani
C12 .62005(14) .83200(14) .54590(15) .0207(9) 1.00000 Uani
C13 .73196(15) .83714(15) .60615(17) .0248(9) 1.00000 Uani
C14 .80910(16) .81024(15) .54862(17) .0263(10) 1.00000 Uani
C15 .77876(15) .77925(15) .43360(17) .0260(10) 1.00000 Uani
C16 .66894(15) .77318(15) .37323(17) .0243(10) 1.00000 Uani
C17 .59107(14) .79953(14) .43158(15) .0210(9) 1.00000 Uani
C18 .41385(16) .78993(17) .27834(16) .0265(10) 1.00000 Uani
C19 .4190(3) .9011(3) .2150(2) .0452(14) 1.00000 Uani
H2 .3473(15) .9644(14) .6102(15) .024(5) 1.00000 Uiso
H3 .1589(16) .9618(16) .6170(17) .034(6) 1.00000 Uiso
H4 .0366(17) .8329(15) .4979(17) .035(6) 1.00000 Uiso
H71 .2246(14) .5583(14) .4949(16) .020(5) 1.00000 Uiso
H72 .1745(15) .4359(16) .4559(16) .028(5) 1.00000 Uiso
H81 .2646(17) .4280(16) .3059(19) .040(6) 1.00000 Uiso
H82 .3226(17) .5494(18) .3534(18) .044(7) 1.00000 Uiso
H83 .355(2) .4395(19) .434(2) .059(7) 1.00000 Uiso
H91 -.0130(15) .5229(15) .2117(16) .026(5) 1.00000 Uiso
H92 .0640(16) .4161(16) .2594(16) .031(5) 1.00000 Uiso
H101 -.0265(19) .3965(19) .411(3) .057(7) 1.00000 Uiso
H102 -.1089(17) .5083(19) .3537(19) .048(7) 1.00000 Uiso
H103 -.1145(19) .3895(19) .290(2) .056(7) 1.00000 Uiso
H13 .7537(16) .8590(15) .6873(18) .031(5) 1.00000 Uiso
H14 .8857(17) .8126(14) .5888(16) .029(5) 1.00000 Uiso
H15 .8340(17) .7601(16) .3956(17) .037(6) 1.00000 Uiso
H16 .6470(15) .7516(14) .2962(16) .024(5) 1.00000 Uiso
H181 .4494(15) .7259(15) .2449(16) .023(5) 1.00000 Uiso
H182 .3395(17) .7697(15) .2774(16) .032(6) 1.00000 Uiso
H191 .384(3) .961(3) .246(3) .076(9) 1.00000 Uiso
H192 .501(3) .922(2) .216(2) .065(8) 1.00000 Uiso
H193 .3769(18) .8896(17) .134(3) .050(7) 1.00000 Uiso

loop_
_atom_site_aniso_label
_atom_site_aniso_U_11
_atom_site_aniso_U_22
_atom_site_aniso_U_33
_atom_site_aniso_U_12
_atom_site_aniso_U_13
_atom_site_aniso_U_23
O1 .0215(8) .0317(7) .0335(9) .0005(6) .0019(6) -.0012(6)
N1 .0215(9) .0217(8) .0203(9) -.0012(6) .0062(7) -.0001(6)
N2 .0231(9) .0214(8) .0222(9) -.0026(6) .0059(7) -.0008(6)
N3 .0225(9) .0259(8) .0182(9) -.0059(7) .0064(7) -.0021(6)
N4 .0183(8) .0282(8) .0188(9) -.0026(6) .0046(7) -.0029(6)
C1 .0209(10) .0203(9) .0180(10) -.0019(8) .0051(8) .0028(8)
C2 .0260(11) .0213(9) .0225(11) -.0030(8) .0065(9) -.0012(8)
C3 .0265(11) .0230(10) .0291(12) .0006(8) .0124(9) -.0049(8)
C4 .0193(11) .0252(10) .0295(12) .0000(8) .0097(9) -.0000(8)
C5 .0175(10) .0187(9) .0230(11) -.0009(7) .0049(8) .0035(7)
C6 .0208(10) .0249(10) .0186(11) -.0014(8) .0087(8) .0015(8)
C7 .0326(11) .0199(10) .0277(12) .0004(8) .0054(9) .0023(9)
C8 .0359(13) .0308(12) .0483(16) .0061(10) .0136(11) .0007(11)
C9 .0324(11) .0264(11) .0266(13) -.0068(9) .0085(10) -.0054(9)
C10 .0403(14) .0367(12) .0448(15) -.0180(11) .0163(12) -.0102(11)
C11 .0224(10) .0196(9) .0186(11) -.0024(7) .0075(8) -.0020(8)
C12 .0205(10) .0219(9) .0200(11) -.0033(8) .0058(8) .0023(8)
C13 .0243(11) .0300(10) .0194(11) -.0049(8) .0047(9) .0022(8)
C14 .0188(10) .0281(10) .0293(12) -.0017(8) .0017(9) .0063(9)
C15 .0212(11) .0278(10) .0310(13) .0025(8) .0103(10) .0021(8)
C16 .0259(11) .0267(10) .0213(12) -.0006(8) .0080(10) -.0018(8)
C17 .0214(10) .0217(9) .0194(11) -.0016(7) .0045(8) .0015(7)
C18 .0198(11) .0409(12) .0181(11) -.0019(9) .0042(9) -.0074(9)
C19 .0515(17) .0495(15) .0251(14) .0073(12) -.0064(12) .0049(11)

loop_
_atom_type_symbol
_atom_type_scat_source
_atom_type_scat_dispersion_real
_atom_type_scat_dispersion_imag
C Int._Tables_Vol_IV_Tables_2.2B_and_2.3.1 .002 .002
H Int._Tables_Vol_IV_Tables_2.2B_and_2.3.1 0 0
N Int._Tables_Vol_IV_Tables_2.2B_and_2.3.1 .004 .003
O Int._Tables_Vol_IV_Tables_2.2B_and_2.3.1 .008 .006

loop_
_geom_angle_atom_site_label_1
_geom_angle_atom_site_label_2
_geom_angle_atom_site_label_3
_geom_angle_site_symmetry_1
_geom_angle_site_symmetry_2
_geom_angle_site_symmetry_3
_geom_angle
C1 N1 C5 . . . 117.58(15)
C6 N2 C7 . . . 124.84(14)
C6 N2 C9 . . . 117.74(14)
C7 N2 C9 . . . 116.21(13)
C11 N3 C12 . . . 104.30(15)
C11 N4 C17 . . . 106.17(14)
C11 N4 C18 . . . 129.94(15)
C17 N4 C18 . . . 122.64(17)
N1 C1 C2 . . . 122.92(17)
N1 C1 C11 . . . 116.61(16)
C2 C1 C11 . . . 120.39(15)
C1 C2 C3 . . . 118.57(16)
C1 C2 H2 . . . 118.3(12)
C3 C2 H2 . . . 123.1(12)
C2 C3 C4 . . . 119.21(19)
C2 C3 H3 . . . 120.6(11)
C4 C3 H3 . . . 120.2(11)
C3 C4 C5 . . . 118.71(18)
C3 C4 H4 . . . 121.6(12)
C5 C4 H4 . . . 119.7(12)
N1 C5 C4 . . . 122.97(15)
N1 C5 C6 . . . 117.98(16)
C4 C5 C6 . . . 118.99(16)
O1 C6 N2 . . . 122.27(15)
O1 C6 C5 . . . 118.12(15)
N2 C6 C5 . . . 119.61(14)
N2 C7 C8 . . . 113.75(18)
N2 C7 H71 . . . 107.1(10)
N2 C7 H72 . . . 106.4(10)
C8 C7 H71 . . . 112.0(12)
C8 C7 H72 . . . 109.2(12)
H71 C7 H72 . . . 108.0(16)
C7 C8 H81 . . . 111.2(13)
C7 C8 H82 . . . 111.9(14)
C7 C8 H83 . . . 109.2(16)
H81 C8 H82 . . . 108.7(18)
H81 C8 H83 . . . 108.9(17)
H82 C8 H83 . . . 106.8(18)
N2 C9 C10 . . . 111.99(18)
N2 C9 H91 . . . 108.8(11)
N2 C9 H92 . . . 108.6(10)
C10 C9 H91 . . . 109.5(12)
C10 C9 H92 . . . 110.6(12)
H91 C9 H92 . . . 107.2(16)
C9 C10 H101 . . . 111.0(15)
C9 C10 H102 . . . 110.7(14)
C9 C10 H103 . . . 111.4(17)
H101 C10 H102 . . . 110.9(19)
H101 C10 H103 . . . 107.2(18)
H102 C10 H103 . . . 105.5(18)
N3 C11 N4 . . . 113.65(16)
N3 C11 C1 . . . 121.84(17)
N4 C11 C1 . . . 124.39(14)
N3 C12 C13 . . . 130.34(17)
N3 C12 C17 . . . 110.03(14)
C13 C12 C17 . . . 119.60(18)
C12 C13 C14 . . . 117.56(18)
C12 C13 H13 . . . 120.5(12)
C14 C13 H13 . . . 121.9(12)
C13 C14 C15 . . . 122.16(17)
C13 C14 H14 . . . 118.5(13)
C15 C14 H14 . . . 119.3(13)
C14 C15 C16 . . . 121.0(2)
C14 C15 H15 . . . 120.6(11)
C16 C15 H15 . . . 118.4(11)
C15 C16 C17 . . . 116.82(18)
C15 C16 H16 . . . 122.1(12)
C17 C16 H16 . . . 121.0(12)
N4 C17 C12 . . . 105.85(16)
N4 C17 C16 . . . 131.28(16)
C12 C17 C16 . . . 122.86(15)
N4 C18 C19 . . . 111.49(16)
N4 C18 H181 . . . 106.2(10)
N4 C18 H182 . . . 107.0(12)
C19 C18 H181 . . . 109.2(11)
C19 C18 H182 . . . 112.0(11)
H181 C18 H182 . . . 110.7(15)
C18 C19 H191 . . . 108.9(18)
C18 C19 H192 . . . 111.5(13)
C18 C19 H193 . . . 108.4(12)
H191 C19 H192 . . . 112(3)
H191 C19 H193 . . . 108(2)
H192 C19 H193 . . . 107(2)

loop_
_geom_bond_atom_site_label_1
_geom_bond_atom_site_label_2
_geom_bond_site_symmetry_1
_geom_bond_site_symmetry_2
_geom_bond_distance
O1 C6 . . 1.241(2)
N1 C1 . . 1.352(2)
N1 C5 . . 1.345(3)
N2 C6 . . 1.351(3)
N2 C7 . . 1.473(3)
N2 C9 . . 1.474(3)
N3 C11 . . 1.330(2)
N3 C12 . . 1.395(3)
N4 C11 . . 1.373(3)
N4 C17 . . 1.385(3)
N4 C18 . . 1.475(3)
C1 C2 . . 1.393(3)
C1 C11 . . 1.482(3)
C2 C3 . . 1.386(3)
C2 H2 . . .967(16)
C3 C4 . . 1.387(3)
C3 H3 . . .95(3)
C4 C5 . . 1.392(3)
C4 H4 . . .93(3)
C5 C6 . . 1.512(3)
C7 C8 . . 1.514(4)
C7 H71 . . .970(17)
C7 H72 . . .974(19)
C8 H81 . . 1.04(2)
C8 H82 . . .95(3)
C8 H83 . . 1.03(3)
C9 C10 . . 1.522(4)
C9 H91 . . .965(18)
C9 H92 . . 1.00(2)
C10 H101 . . 1.03(3)
C10 H102 . . 1.02(3)
C10 H103 . . .96(3)
C12 C13 . . 1.407(3)
C12 C17 . . 1.406(3)
C13 C14 . . 1.381(4)
C13 H13 . . .99(3)
C14 C15 . . 1.410(3)
C14 H14 . . .960(19)
C15 C16 . . 1.386(3)
C15 H15 . . .96(3)
C16 C17 . . 1.395(3)
C16 H16 . . .948(19)
C18 C19 . . 1.514(4)
C18 H181 . . 1.009(19)
C18 H182 . . .96(3)
C19 H191 . . .95(3)
C19 H192 . . 1.05(3)
C19 H193 . . 1.01(3)

loop_
_geom_torsion_atom_site_label_1
_geom_torsion_atom_site_label_2
_geom_torsion_atom_site_label_3
_geom_torsion_atom_site_label_4
_geom_torsion_site_symmetry_1
_geom_torsion_site_symmetry_2
_geom_torsion_site_symmetry_3
_geom_torsion_site_symmetry_4
_geom_torsion
C5 N1 C1 C2 . . . . 1.0(3)
C5 N1 C1 C11 . . . . 177.71(15)
C1 N1 C5 C4 . . . . .5(3)
C1 N1 C5 C6 . . . . 177.67(14)
C7 N2 C6 O1 . . . . -167.81(19)
C7 N2 C6 C5 . . . . 12.0(3)
C9 N2 C6 O1 . . . . -.9(3)
C9 N2 C6 C5 . . . . 178.91(18)
C6 N2 C7 C8 . . . . -109.3(3)
C6 N2 C7 H71 . . . . 15.0(13)
C6 N2 C7 H72 . . . . 130.4(13)
C9 N2 C7 C8 . . . . 83.6(3)
C9 N2 C7 H71 . . . . -152.1(12)
C9 N2 C7 H72 . . . . -36.7(13)
C6 N2 C9 C10 . . . . -80.1(3)
C6 N2 C9 H91 . . . . 41.0(13)
C6 N2 C9 H92 . . . . 157.5(13)
C7 N2 C9 C10 . . . . 87.9(3)
C7 N2 C9 H91 . . . . -150.9(13)
C7 N2 C9 H92 . . . . -34.5(13)
C12 N3 C11 N4 . . . . .18(18)
C12 N3 C11 C1 . . . . 176.27(14)
C11 N3 C12 C13 . . . . -178.06(18)
C11 N3 C12 C17 . . . . .02(18)
C17 N4 C11 N3 . . . . -.31(18)
C17 N4 C11 C1 . . . . -176.29(15)
C18 N4 C11 N3 . . . . -167.51(15)
C18 N4 C11 C1 . . . . 16.5(3)
C11 N4 C17 C12 . . . . .30(17)
C11 N4 C17 C16 . . . . 179.22(17)
C18 N4 C17 C12 . . . . 168.66(14)
C18 N4 C17 C16 . . . . -12.4(3)
C11 N4 C18 C19 . . . . 92.4(3)
C11 N4 C18 H181 . . . . -148.7(12)
C11 N4 C18 H182 . . . . -30.4(11)
C17 N4 C18 C19 . . . . -73.0(3)
C17 N4 C18 H181 . . . . 45.9(12)
C17 N4 C18 H182 . . . . 164.2(11)
N1 C1 C2 C3 . . . . -1.1(3)
N1 C1 C2 H2 . . . . 178.5(12)
C11 C1 C2 C3 . . . . -177.66(16)
C11 C1 C2 H2 . . . . 1.9(12)
N1 C1 C11 N3 . . . . -143.66(16)
N1 C1 C11 N4 . . . . 32.0(3)
C2 C1 C11 N3 . . . . 33.2(3)
C2 C1 C11 N4 . . . . -151.18(16)
C1 C2 C3 C4 . . . . -.4(3)
C1 C2 C3 H3 . . . . 179.5(14)
H2 C2 C3 C4 . . . . -179.9(12)
H2 C2 C3 H3 . . . . -.0(19)
C2 C3 C4 C5 . . . . 1.8(3)
C2 C3 C4 H4 . . . . -175.7(14)
H3 C3 C4 C5 . . . . -178.1(14)
H3 C3 C4 H4 . . . . 4(2)
C3 C4 C5 N1 . . . . -1.9(3)
C3 C4 C5 C6 . . . . -179.05(16)
H4 C4 C5 N1 . . . . 175.6(14)
H4 C4 C5 C6 . . . . -1.5(14)
N1 C5 C6 O1 . . . . -133.67(18)
N1 C5 C6 N2 . . . . 46.5(3)
C4 C5 C6 O1 . . . . 43.6(3)
C4 C5 C6 N2 . . . . -136.23(19)
N2 C7 C8 H81 . . . . -57.1(12)
N2 C7 C8 H82 . . . . 64.6(13)
N2 C7 C8 H83 . . . . -177.3(13)
H71 C7 C8 H81 . . . . -178.8(16)
H71 C7 C8 H82 . . . . -57.0(16)
H71 C7 C8 H83 . . . . 61.0(17)
H72 C7 C8 H81 . . . . 61.6(16)
H72 C7 C8 H82 . . . . -176.7(16)
H72 C7 C8 H83 . . . . -58.6(16)
N2 C9 C10 H101 . . . . -60.3(14)
N2 C9 C10 H102 . . . . 63.2(12)
N2 C9 C10 H103 . . . . -179.7(14)
H91 C9 C10 H101 . . . . 178.9(18)
H91 C9 C10 H102 . . . . -57.5(17)
H91 C9 C10 H103 . . . . 59.6(18)
H92 C9 C10 H101 . . . . 61.0(18)
H92 C9 C10 H102 . . . . -175.5(16)
H92 C9 C10 H103 . . . . -58.4(18)
N3 C12 C13 C14 . . . . 178.34(17)
N3 C12 C13 H13 . . . . -1.3(12)
C17 C12 C13 C14 . . . . .4(3)
C17 C12 C13 H13 . . . . -179.2(12)
N3 C12 C17 N4 . . . . -.20(18)
N3 C12 C17 C16 . . . . -179.24(15)
C13 C12 C17 N4 . . . . 178.11(15)
C13 C12 C17 C16 . . . . -.9(3)
C12 C13 C14 C15 . . . . .4(3)
C12 C13 C14 H14 . . . . -179.3(12)
H13 C13 C14 C15 . . . . -180.0(12)
H13 C13 C14 H14 . . . . .3(17)
C13 C14 C15 C16 . . . . -.8(3)
C13 C14 C15 H15 . . . . -179.3(14)
H14 C14 C15 C16 . . . . 179.0(12)
H14 C14 C15 H15 . . . . .4(18)
C14 C15 C16 C17 . . . . .3(3)
C14 C15 C16 H16 . . . . -179.2(12)
H15 C15 C16 C17 . . . . 178.9(13)
H15 C15 C16 H16 . . . . -.6(18)
C15 C16 C17 N4 . . . . -178.20(16)
C15 C16 C17 C12 . . . . .6(3)
H16 C16 C17 N4 . . . . 1.3(13)
H16 C16 C17 C12 . . . . -180.0(12)
N4 C18 C19 H191 . . . . -64.0(16)
N4 C18 C19 H192 . . . . 60.3(15)
N4 C18 C19 H193 . . . . 178.3(15)
H181 C18 C19 H191 . . . . 179.0(19)
H181 C18 C19 H192 . . . . -56.8(18)
H181 C18 C19 H193 . . . . 61.2(18)
H182 C18 C19 H191 . . . . 56(2)
H182 C18 C19 H192 . . . . -179.8(19)
H182 C18 C19 H193 . . . . -62(2)

loop_
_cod_related_entry_id
_cod_related_entry_database
_cod_related_entry_code
1 ChemSpider 30652624
